data_4066140
loop_
_publ_author_name
'Alonso-Moreno, Carlos'
'Carrillo-Hermosilla, Fernando'
'Garc\'es, Andr\'es'
'Otero, Antonio'
'L\'opez-Solera, Isabel'
'Rodr\'iguez, Ana M.'
'Anti\~nolo, Antonio'

_publ_section_title
;
 Simple, Versatile, and Efficient Catalysts for Guanylation of Amines
;
_journal_issue 12
_journal_name_full Organometallics
_journal_page_first 2789
_journal_paper_doi 10.1021/om1003122
_journal_volume 29
_journal_year 2010
_chemical_formula_sum 'C13 H20 Br N3'
_chemical_formula_weight 298.23
_chemical_name_systematic
;
 ?
;
_space_group_IT_number 14
_symmetry_cell_setting monoclinic
_symmetry_space_group_name_Hall '-P 2yn'
_symmetry_space_group_name_H-M 'P 1 21/n 1'
_atom_sites_solution_hydrogens geom
_atom_sites_solution_primary direct
_atom_sites_solution_secondary difmap
_audit_creation_method SHELXL-97
_cell_angle_alpha 90.00
_cell_angle_beta 91.499(4)
_cell_angle_gamma 90.00
_cell_formula_units_Z 8
_cell_length_a 8.7213(9)
_cell_length_b 25.988(4)
_cell_length_c 13.2891(19)
_cell_measurement_temperature 290(2)
_cell_volume 3010.9(7)
_computing_cell_refinement 'Bruker SAINT'
_computing_data_collection 'Bruker APEX'
_computing_data_reduction 'Bruker SHELXTL'
_computing_molecular_graphics 'Bruker SHELXTL'
_computing_publication_material 'Bruker SHELXTL'
_computing_structure_refinement 'SHELXL-97 (Sheldrick, 1997)'
_computing_structure_solution 'SHELXS-97 (Sheldrick, 1990)'
_diffrn_ambient_temperature 290(2)
_diffrn_measured_fraction_theta_full 0.961
_diffrn_measured_fraction_theta_max 0.961
_diffrn_measurement_device_type 'CCD area detector'
_diffrn_measurement_method 'omega scan'
_diffrn_radiation_monochromator graphite
_diffrn_radiation_source 'fine-focus sealed tube'
_diffrn_radiation_type MoK\a
_diffrn_radiation_wavelength 0.71073
_diffrn_reflns_av_R_equivalents 0.0941
_diffrn_reflns_av_sigmaI/netI 0.1451
_diffrn_reflns_limit_h_max 10
_diffrn_reflns_limit_h_min -10
_diffrn_reflns_limit_k_max 30
_diffrn_reflns_limit_k_min -30
_diffrn_reflns_limit_l_max 15
_diffrn_reflns_limit_l_min -15
_diffrn_reflns_number 13829
_diffrn_reflns_theta_full 25.00
_diffrn_reflns_theta_max 25.00
_diffrn_reflns_theta_min 1.57
_exptl_absorpt_coefficient_mu 2.716
_exptl_absorpt_correction_T_max 0.7364
_exptl_absorpt_correction_T_min 0.6127
_exptl_absorpt_correction_type multi-scan
_exptl_absorpt_process_details SADABS
_exptl_crystal_colour colorless
_exptl_crystal_density_diffrn 1.316
_exptl_crystal_density_method 'not measured'
_exptl_crystal_description block
_exptl_crystal_F_000 1232
_exptl_crystal_size_max 0.20
_exptl_crystal_size_mid 0.15
_exptl_crystal_size_min 0.12
_refine_diff_density_max 1.038
_refine_diff_density_min -0.533
_refine_diff_density_rms 0.077
_refine_ls_extinction_method none
_refine_ls_goodness_of_fit_ref 0.848
_refine_ls_hydrogen_treatment mixed
_refine_ls_matrix_type full
_refine_ls_number_parameters 331
_refine_ls_number_reflns 5105
_refine_ls_number_restraints 0
_refine_ls_restrained_S_all 0.848
_refine_ls_R_factor_all 0.2012
_refine_ls_R_factor_gt 0.0658
_refine_ls_shift/su_max 0.002
_refine_ls_shift/su_mean 0.000
_refine_ls_structure_factor_coef Fsqd
_refine_ls_weighting_details 'calc w=1/[\s^2^(Fo^2^)+(0.0640P)^2^+0.0000P] where P=(Fo^2^+2Fc^2^)/3'
_refine_ls_weighting_scheme calc
_refine_ls_wR_factor_gt 0.1336
_refine_ls_wR_factor_ref 0.1732
_reflns_number_gt 1739
_reflns_number_total 5105
_reflns_threshold_expression >2sigma(I)
_cod_data_source_file om1003122_si_001.cif
_cod_data_source_block 7
_cod_depositor_comments
;
The following automatic conversions were performed:

'_symmetry_cell_setting' value 'Monoclinic' changed to 'monoclinic'
according to /home/saulius/struct/CIF-dictionaries/cif_core.dic
dictionary named 'cif_core.dic' version 2.4.1 from 2010-06-29.

Automatic conversion script
Id: cif_fix_values 1715 2011-07-08 13:25:40Z adriana 
;
_cod_original_sg_symbol_H-M P21/n
_cod_database_code 4066140

loop_
_symmetry_equiv_pos_as_xyz
'x, y, z'
'-x+1/2, y+1/2, -z+1/2'
'-x, -y, -z'
'x-1/2, -y-1/2, z-1/2'

loop_
_atom_site_label
_atom_site_type_symbol
_atom_site_fract_x
_atom_site_fract_y
_atom_site_fract_z
_atom_site_U_iso_or_equiv
_atom_site_adp_type
_atom_site_occupancy
_atom_site_symmetry_multiplicity
_atom_site_calc_flag
_atom_site_refinement_flags
Br1 Br 1.21187(10) 0.65050(3) 0.29650(8) 0.0888(4) Uani 1 1 d .
Br2 Br 0.70852(10) 0.09830(4) 0.26285(9) 0.1067(5) Uani 1 1 d .
N1 N 1.3183(6) 0.4220(2) 0.2317(4) 0.0482(16) Uani 1 1 d .
N2 N 1.4710(7) 0.3543(3) 0.1891(5) 0.0573(19) Uani 1 1 d .
N3 N 1.5791(7) 0.4168(3) 0.2882(5) 0.052(2) Uani 1 1 d .
N4 N 0.8207(6) 0.3283(2) 0.2382(4) 0.0467(15) Uani 1 1 d .
N5 N 1.0841(7) 0.3325(2) 0.2838(5) 0.0548(19) Uani 1 1 d .
N6 N 0.9682(7) 0.3954(3) 0.1882(5) 0.0560(19) Uani 1 1 d .
C1 C 1.2486(8) 0.5799(3) 0.2767(6) 0.052(2) Uani 1 1 d .
C2 C 1.1585(7) 0.5437(3) 0.3231(5) 0.052(2) Uani 1 1 d .
H2 H 1.0796 0.5542 0.3641 0.063 Uiso 1 1 calc R
C3 C 1.1854(7) 0.4925(3) 0.3086(5) 0.049(2) Uani 1 1 d .
H3 H 1.1219 0.4689 0.3396 0.059 Uiso 1 1 calc R
C4 C 1.3007(8) 0.4741(3) 0.2510(5) 0.0426(17) Uani 1 1 d .
C5 C 1.3903(8) 0.5122(3) 0.2027(5) 0.055(2) Uani 1 1 d .
H5 H 1.4688 0.5020 0.1611 0.066 Uiso 1 1 calc R
C6 C 1.3636(8) 0.5627(3) 0.2160(6) 0.058(2) Uani 1 1 d .
H6 H 1.4243 0.5866 0.1835 0.069 Uiso 1 1 calc R
C7 C 1.4514(8) 0.4006(3) 0.2370(5) 0.0456(18) Uani 1 1 d .
C8 C 1.3883(8) 0.3393(3) 0.0964(6) 0.058(2) Uani 1 1 d .
H8 H 1.2832 0.3523 0.1004 0.070 Uiso 1 1 calc R
C9 C 1.3797(10) 0.2818(3) 0.0892(7) 0.117(4) Uani 1 1 d .
H9A H 1.4801 0.2674 0.1007 0.175 Uiso 1 1 calc R
H9B H 1.3420 0.2721 0.0233 0.175 Uiso 1 1 calc R
H9C H 1.3116 0.2689 0.1389 0.175 Uiso 1 1 calc R
C10 C 1.4575(11) 0.3629(4) 0.0077(6) 0.148(5) Uani 1 1 d .
H10A H 1.4377 0.3992 0.0077 0.221 Uiso 1 1 calc R
H10B H 1.4137 0.3478 -0.0524 0.221 Uiso 1 1 calc R
H10C H 1.5662 0.3570 0.0101 0.221 Uiso 1 1 calc R
C11 C 1.5802(7) 0.4454(3) 0.3825(6) 0.052(2) Uani 1 1 d .
H11 H 1.5063 0.4737 0.3759 0.062 Uiso 1 1 calc R
C12 C 1.5334(10) 0.4113(4) 0.4693(6) 0.121(4) Uani 1 1 d .
H12A H 1.4330 0.3975 0.4553 0.182 Uiso 1 1 calc R
H12B H 1.5322 0.4312 0.5301 0.182 Uiso 1 1 calc R
H12C H 1.6055 0.3836 0.4772 0.182 Uiso 1 1 calc R
C13 C 1.7380(8) 0.4680(3) 0.4019(6) 0.099(3) Uani 1 1 d .
H13A H 1.8104 0.4408 0.4140 0.148 Uiso 1 1 calc R
H13B H 1.7360 0.4901 0.4597 0.148 Uiso 1 1 calc R
H13C H 1.7677 0.4876 0.3442 0.148 Uiso 1 1 calc R
C14 C 0.7441(9) 0.1704(3) 0.2576(7) 0.068(3) Uani 1 1 d .
C15 C 0.8613(9) 0.1881(3) 0.2003(6) 0.067(2) Uani 1 1 d .
H15 H 0.9206 0.1650 0.1646 0.080 Uiso 1 1 calc R
C16 C 0.8913(8) 0.2403(3) 0.1956(6) 0.062(2) Uani 1 1 d .
H16 H 0.9712 0.2521 0.1567 0.074 Uiso 1 1 calc R
C17 C 0.8039(7) 0.2753(3) 0.2481(6) 0.0473(19) Uani 1 1 d .
C18 C 0.6886(7) 0.2553(3) 0.3057(5) 0.053(2) Uani 1 1 d .
H18 H 0.6305 0.2778 0.3435 0.064 Uiso 1 1 calc R
C19 C 0.6566(8) 0.2045(3) 0.3098(6) 0.063(2) Uani 1 1 d .
H19 H 0.5756 0.1927 0.3477 0.076 Uiso 1 1 calc R
C20 C 0.9542(8) 0.3501(3) 0.2385(5) 0.0449(18) Uani 1 1 d .
C21 C 0.8758(8) 0.4097(3) 0.1006(6) 0.065(2) Uani 1 1 d .
H21 H 0.7727 0.3957 0.1093 0.078 Uiso 1 1 calc R
C22 C 0.9368(11) 0.3873(4) 0.0057(6) 0.126(4) Uani 1 1 d .
H22A H 1.0372 0.4010 -0.0056 0.189 Uiso 1 1 calc R
H22B H 0.8695 0.3961 -0.0500 0.189 Uiso 1 1 calc R
H22C H 0.9427 0.3506 0.0119 0.189 Uiso 1 1 calc R
C23 C 0.8620(11) 0.4680(3) 0.0956(7) 0.113(3) Uani 1 1 d .
H23A H 0.8050 0.4801 0.1518 0.169 Uiso 1 1 calc R
H23B H 0.8098 0.4777 0.0340 0.169 Uiso 1 1 calc R
H23C H 0.9625 0.4831 0.0980 0.169 Uiso 1 1 calc R
C24 C 1.0884(7) 0.3061(3) 0.3814(6) 0.060(2) Uani 1 1 d .
H24 H 1.0055 0.2806 0.3821 0.072 Uiso 1 1 calc R
C25 C 1.2378(8) 0.2789(3) 0.3954(6) 0.091(3) Uani 1 1 d .
H25A H 1.2590 0.2594 0.3360 0.136 Uiso 1 1 calc R
H25B H 1.2327 0.2560 0.4521 0.136 Uiso 1 1 calc R
H25C H 1.3180 0.3036 0.4073 0.136 Uiso 1 1 calc R
C26 C 1.0667(10) 0.3441(4) 0.4684(6) 0.112(4) Uani 1 1 d .
H26A H 1.1399 0.3715 0.4637 0.167 Uiso 1 1 calc R
H26B H 1.0820 0.3265 0.5314 0.167 Uiso 1 1 calc R
H26C H 0.9648 0.3580 0.4645 0.167 Uiso 1 1 calc R
H2A H 1.551(5) 0.3426(19) 0.193(4) 0.012(18) Uiso 1 1 d .
H3A H 1.652(6) 0.406(2) 0.271(4) 0.02(2) Uiso 1 1 d .
H5A H 1.166(7) 0.350(2) 0.286(4) 0.05(2) Uiso 1 1 d .
H6A H 1.050(5) 0.406(2) 0.193(4) 0.014(18) Uiso 1 1 d .

loop_
_atom_site_aniso_label
_atom_site_aniso_U_11
_atom_site_aniso_U_22
_atom_site_aniso_U_33
_atom_site_aniso_U_23
_atom_site_aniso_U_13
_atom_site_aniso_U_12
Br1 0.0819(7) 0.0473(6) 0.1364(10) -0.0036(6) -0.0122(6) 0.0117(5)
Br2 0.0890(7) 0.0476(6) 0.1814(12) 0.0033(6) -0.0380(7) -0.0131(5)
N1 0.033(4) 0.051(4) 0.061(4) -0.013(3) 0.008(3) 0.006(3)
N2 0.046(5) 0.053(5) 0.073(5) -0.010(4) -0.003(4) 0.022(4)
N3 0.032(4) 0.079(5) 0.046(5) -0.019(4) 0.004(3) 0.016(4)
N4 0.032(3) 0.035(3) 0.074(5) 0.015(3) 0.006(3) -0.003(3)
N5 0.026(4) 0.066(5) 0.072(5) 0.012(4) -0.005(3) -0.013(4)
N6 0.048(5) 0.060(5) 0.061(5) 0.010(4) -0.005(4) -0.022(4)
C1 0.054(5) 0.033(5) 0.069(6) 0.001(4) -0.011(4) 0.006(4)
C2 0.040(4) 0.061(6) 0.057(6) -0.019(4) 0.007(4) 0.004(4)
C3 0.035(4) 0.057(5) 0.055(5) -0.007(4) 0.006(4) -0.006(4)
C4 0.038(4) 0.042(5) 0.048(5) -0.008(4) -0.003(3) 0.003(4)
C5 0.052(5) 0.062(6) 0.050(5) 0.001(5) 0.007(4) 0.004(5)
C6 0.036(4) 0.063(6) 0.074(6) 0.019(5) 0.010(4) 0.003(4)
C7 0.040(5) 0.044(5) 0.054(5) 0.005(4) 0.004(4) -0.004(4)
C8 0.050(5) 0.055(5) 0.069(6) -0.014(5) -0.013(4) -0.005(4)
C9 0.161(9) 0.052(6) 0.136(9) -0.030(6) -0.023(7) -0.005(6)
C10 0.168(10) 0.225(14) 0.048(7) 0.011(8) -0.015(6) -0.124(10)
C11 0.037(4) 0.055(5) 0.062(6) -0.005(5) -0.007(4) 0.010(4)
C12 0.145(9) 0.155(11) 0.063(7) -0.033(7) -0.002(6) -0.075(8)
C13 0.095(7) 0.105(8) 0.096(8) -0.001(6) -0.014(5) -0.034(6)
C14 0.055(6) 0.045(6) 0.101(8) 0.018(5) -0.022(5) -0.022(4)
C15 0.058(6) 0.049(6) 0.091(7) -0.026(5) -0.012(5) 0.011(4)
C16 0.037(5) 0.065(6) 0.085(6) 0.000(5) 0.015(4) 0.002(4)
C17 0.032(4) 0.051(5) 0.059(5) 0.020(4) 0.003(4) -0.005(4)
C18 0.051(5) 0.042(5) 0.066(6) 0.004(4) 0.001(4) 0.005(4)
C19 0.040(5) 0.057(6) 0.092(7) 0.018(5) -0.004(4) -0.015(4)
C20 0.035(5) 0.045(5) 0.055(5) 0.007(4) 0.011(4) -0.010(4)
C21 0.056(5) 0.055(5) 0.083(7) 0.011(5) -0.009(5) -0.003(4)
C22 0.158(10) 0.171(12) 0.050(7) -0.026(7) 0.000(6) 0.054(8)
C23 0.155(9) 0.089(8) 0.095(8) 0.026(7) -0.004(6) -0.007(7)
C24 0.043(5) 0.088(7) 0.049(6) 0.029(5) -0.009(4) -0.019(4)
C25 0.091(6) 0.083(7) 0.098(8) 0.007(6) -0.003(5) 0.033(5)
C26 0.153(9) 0.121(9) 0.062(7) 0.016(7) 0.008(6) 0.042(7)

loop_
_atom_type_symbol
_atom_type_description
_atom_type_scat_dispersion_real
_atom_type_scat_dispersion_imag
_atom_type_scat_source
C C 0.0033 0.0016 'International Tables Vol C Tables 4.2.6.8 and 6.1.1.4'
H H 0.0000 0.0000 'International Tables Vol C Tables 4.2.6.8 and 6.1.1.4'
N N 0.0061 0.0033 'International Tables Vol C Tables 4.2.6.8 and 6.1.1.4'
Br Br -0.2901 2.4595 'International Tables Vol C Tables 4.2.6.8 and 6.1.1.4'

loop_
_geom_angle_atom_site_label_1
_geom_angle_atom_site_label_2
_geom_angle_atom_site_label_3
_geom_angle
C7 N1 C4 121.0(6)
C7 N2 C8 124.0(6)
C7 N3 C11 125.2(6)
C20 N4 C17 121.9(6)
C20 N5 C24 123.7(6)
C20 N6 C21 124.2(6)
C6 C1 C2 118.1(7)
C6 C1 Br1 121.8(6)
C2 C1 Br1 120.1(6)
C3 C2 C1 119.9(7)
C4 C3 C2 123.4(7)
C3 C4 N1 122.1(7)
C3 C4 C5 115.5(7)
N1 C4 C5 122.0(6)
C6 C5 C4 121.3(7)
C5 C6 C1 121.7(7)
N1 C7 N3 128.3(7)
N1 C7 N2 118.5(7)
N3 C7 N2 113.2(6)
N2 C8 C10 111.0(6)
N2 C8 C9 110.0(7)
C10 C8 C9 112.7(8)
N3 C11 C13 109.3(6)
N3 C11 C12 111.0(7)
C13 C11 C12 111.0(6)
C19 C14 C15 119.9(8)
C19 C14 Br2 121.7(6)
C15 C14 Br2 118.4(7)
C14 C15 C16 119.9(7)
C15 C16 C17 120.9(7)
C18 C17 C16 116.7(7)
C18 C17 N4 120.4(7)
C16 C17 N4 122.7(6)
C19 C18 C17 123.0(7)
C18 C19 C14 119.6(7)
N4 C20 N5 126.8(7)
N4 C20 N6 117.9(7)
N5 C20 N6 115.3(6)
N6 C21 C22 112.0(7)
N6 C21 C23 109.4(7)
C22 C21 C23 112.3(8)
N5 C24 C25 109.6(6)
N5 C24 C26 111.3(7)
C25 C24 C26 109.6(7)

loop_
_geom_bond_atom_site_label_1
_geom_bond_atom_site_label_2
_geom_bond_distance
Br1 C1 1.882(7)
Br2 C14 1.901(8)
N1 C7 1.287(8)
N1 C4 1.388(8)
N2 C7 1.374(9)
N2 C8 1.465(9)
N3 C7 1.357(9)
N3 C11 1.457(8)
N4 C20 1.294(7)
N4 C17 1.392(8)
N5 C20 1.349(8)
N5 C24 1.467(8)
N6 C20 1.362(8)
N6 C21 1.448(9)
C1 C6 1.378(9)
C1 C2 1.381(9)
C2 C3 1.366(9)
C3 C4 1.365(8)
C4 C5 1.425(9)
C5 C6 1.344(9)
C8 C10 1.472(10)
C8 C9 1.499(10)
C11 C13 1.512(9)
C11 C12 1.519(10)
C14 C19 1.369(10)
C14 C15 1.370(10)
C15 C16 1.385(10)
C16 C17 1.387(9)
C17 C18 1.381(8)
C18 C19 1.351(9)
C21 C22 1.499(10)
C21 C23 1.521(10)
C24 C25 1.490(9)
C24 C26 1.536(11)
